data_7719707
loop_
_publ_author_name
'Rayasingh, Amlan Ranjan'
'Manivannan, Vadivelu'

_publ_section_title
;
 Group 10 complexes of benzothiazolehydrazone- and
 imidazo[1,5-<i>a</i>]pyridine-based ligands: structural artistry,
 biophysical study, and catalytic activity.
;
_journal_issue 45
_journal_name_full 'Dalton transactions (Cambridge, England : 2003)'
_journal_page_first 16939
_journal_page_last 16954
_journal_paper_doi 10.1039/d5dt02077h
_journal_volume 54
_journal_year 2025
_chemical_formula_moiety 'C26 H20 Cl N3 P Pd S, N O3'
_chemical_formula_sum 'C26 H20 Cl N4 O3 P Pd S'
_chemical_formula_weight 641.34
_space_group_crystal_system triclinic
_space_group_IT_number 2
_space_group_name_Hall '-P 1'
_space_group_name_H-M_alt 'P -1'
_atom_sites_solution_hydrogens geom
_atom_sites_solution_primary dual
_audit_creation_date 2025-04-26
_audit_creation_method
;
Olex2 1.5
(compiled 2021.12.09 svn.r5202d8cf for OlexSys, GUI svn.r6439)
;
_audit_update_record
;
2025-05-23 deposited with the CCDC.	2025-10-17 downloaded from the CCDC.
;
_cell_angle_alpha 78.8230(10)
_cell_angle_beta 82.7360(10)
_cell_angle_gamma 85.0990(10)
_cell_formula_units_Z 2
_cell_length_a 8.4325(4)
_cell_length_b 8.4820(4)
_cell_length_c 17.7255(7)
_cell_measurement_reflns_used 9897
_cell_measurement_temperature 295.00
_cell_measurement_theta_max 27.46
_cell_measurement_theta_min 2.36
_cell_volume 1231.36(10)
_computing_cell_refinement 'SAINT V8.40B (?, 2016)'
_computing_data_reduction 'SAINT V8.40B (?, 2016)'
_computing_molecular_graphics 'Olex2 1.5 (Dolomanov et al., 2009)'
_computing_publication_material 'Olex2 1.5 (Dolomanov et al., 2009)'
_computing_structure_refinement 'XL  (Sheldrick, 2008)'
_computing_structure_solution 'SHELXT 2018/2 (Sheldrick, 2018)'
_diffrn_ambient_temperature 295.00
_diffrn_detector 'CCD area detector'
_diffrn_detector_area_resol_mean 7.9
_diffrn_detector_type 'Bruker SMART CCD 1K area detector'
_diffrn_measured_fraction_theta_full 0.977
_diffrn_measured_fraction_theta_max 0.968
_diffrn_measurement_device 'three-circle diffractometer'
_diffrn_measurement_device_type 'Bruker SMART CCD 1K area detector'
_diffrn_measurement_method '\w scans'
_diffrn_radiation_monochromator graphite
_diffrn_radiation_probe x-ray
_diffrn_radiation_type MoK\a
_diffrn_radiation_wavelength 0.71073
_diffrn_reflns_av_R_equivalents 0.0488
_diffrn_reflns_av_unetI/netI 0.0536
_diffrn_reflns_Laue_measured_fraction_full 0.977
_diffrn_reflns_Laue_measured_fraction_max 0.968
_diffrn_reflns_limit_h_max 10
_diffrn_reflns_limit_h_min -10
_diffrn_reflns_limit_k_max 10
_diffrn_reflns_limit_k_min -10
_diffrn_reflns_limit_l_max 21
_diffrn_reflns_limit_l_min -21
_diffrn_reflns_number 27965
_diffrn_reflns_point_group_measured_fraction_full 0.977
_diffrn_reflns_point_group_measured_fraction_max 0.968
_diffrn_reflns_theta_full 25.242
_diffrn_reflns_theta_max 25.998
_diffrn_reflns_theta_min 2.357
_diffrn_source 'sealed X-ray tube'
_diffrn_source_target Mo
_exptl_absorpt_coefficient_mu 1.050
_exptl_absorpt_correction_T_max 0.7456
_exptl_absorpt_correction_T_min 0.6816
_exptl_absorpt_correction_type multi-scan
_exptl_absorpt_process_details
;
SADABS-2016/2 (Bruker,2016/2) was used for absorption correction.
wR2(int) was 0.0906 before and 0.0618 after correction.
The Ratio of minimum to maximum transmission is 0.9142.
The \l/2 correction factor is Not present.
;
_exptl_crystal_colour 'metallic light red'
_exptl_crystal_colour_lustre metallic
_exptl_crystal_colour_modifier light
_exptl_crystal_colour_primary red
_exptl_crystal_density_diffrn 1.730
_exptl_crystal_description plate
_exptl_crystal_F_000 644
_exptl_crystal_size_max 0.08
_exptl_crystal_size_mid 0.05
_exptl_crystal_size_min 0.04
_refine_diff_density_max 1.623
_refine_diff_density_min -0.957
_refine_diff_density_rms 0.175
_refine_ls_extinction_method none
_refine_ls_goodness_of_fit_ref 1.248
_refine_ls_hydrogen_treatment constr
_refine_ls_matrix_type full
_refine_ls_number_parameters 334
_refine_ls_number_reflns 4687
_refine_ls_number_restraints 513
_refine_ls_restrained_S_all 1.191
_refine_ls_R_factor_all 0.1183
_refine_ls_R_factor_gt 0.0996
_refine_ls_shift/su_max 0.000
_refine_ls_shift/su_mean 0.000
_refine_ls_structure_factor_coef Fsqd
_refine_ls_weighting_details 'w=1/[\s^2^(Fo^2^)+21.9972P] where P=(Fo^2^+2Fc^2^)/3'
_refine_ls_weighting_scheme calc
_refine_ls_wR_factor_gt 0.1895
_refine_ls_wR_factor_ref 0.1999
_reflns_Friedel_coverage 0.000
_reflns_number_gt 3928
_reflns_number_total 4687
_reflns_threshold_expression 'I > 2\s(I)'
_cod_data_source_file d5dt02077h2.cif
_cod_data_source_block 2c
_cod_depositor_comments 'Adding full bibliography for 7719702--7719718.cif.'
_cod_database_code 7719707
_shelx_shelxl_version_number 2019/1
_shelx_space_group_comment
;
The symmetry employed for this shelxl refinement is uniquely defined
by the following loop, which should always be used as a source of
symmetry information in preference to the above space-group names.
They are only intended as comments.
;
_shelx_estimated_absorpt_t_max 0.959
_shelx_estimated_absorpt_t_min 0.921
_olex2_refinement_description
;
1. Fixed Uiso
 At 1.2 times of:
  All C(H) groups, All N(H) groups
2. Rigid bond restraints
 O1, O2
 with sigma for 1-2 distances of 0.01 and sigma for 1-3 distances of 0.01
3. Uiso/Uaniso restraints and constraints
All non-hydrogen atoms have similar U: within 2A with sigma of 0.04 and sigma
for terminal atoms of 0.08 within 2A
4. Rigid body (RIGU) restrains
 All non-hydrogen atoms
 with sigma for 1-2 distances of 0.004 and sigma for 1-3 distances of 0.004
5.a Aromatic/amide H refined with riding coordinates:
 N2(H2), C5(H5), C1(H1), C20(H20), C3(H3), C4(H4), C7(H7), C9(H9), C10(H10),
 C11(H11), C12(H12), C15(H15), C16(H16), C17(H17), C18(H18), C8(H8), C23(H23),
 C24(H24), C25(H25), C26(H26)
;
_olex2_submission_special_instructions 'No special instructions were received'

loop_
_space_group_symop_operation_xyz
'x, y, z'
'-x, -y, -z'

loop_
_atom_site_label
_atom_site_type_symbol
_atom_site_fract_x
_atom_site_fract_y
_atom_site_fract_z
_atom_site_U_iso_or_equiv
_atom_site_adp_type
_atom_site_occupancy
_atom_site_site_symmetry_order
_atom_site_calc_flag
_atom_site_refinement_flags_posn
_atom_site_refinement_flags_adp
_atom_site_refinement_flags_occupancy
_atom_site_disorder_assembly
_atom_site_disorder_group
Pd1 Pd 0.62812(9) 0.41554(9) 0.25041(5) 0.0286(2) Uani 1 1 d . . . . .
Cl1 Cl 0.6204(4) 0.3015(3) 0.14435(17) 0.0480(7) Uani 1 1 d . . . . .
S1 S 0.8323(5) 0.1028(4) 0.45377(19) 0.0659(11) Uani 1 1 d . U . . .
P1 P 0.4955(3) 0.6299(3) 0.18866(15) 0.0266(6) Uani 1 1 d . U . . .
N1 N 0.6308(10) 0.5075(10) 0.3472(4) 0.0314(18) Uani 1 1 d . U . . .
N2 N 0.7044(13) 0.3992(11) 0.4026(5) 0.050(3) Uani 1 1 d . U . . .
H2 H 0.715122 0.422619 0.446674 0.061 Uiso 1 1 calc R U . . .
N3 N 0.7552(10) 0.2260(9) 0.3163(4) 0.0306(18) Uani 1 1 d . U . . .
C5 C 0.6751(13) 0.8798(12) 0.1048(7) 0.040(2) Uani 1 1 d . U . . .
H5 H 0.656184 0.924251 0.149334 0.048 Uiso 1 1 calc R U . . .
C1 C 0.7670(15) 0.9571(14) 0.0415(7) 0.049(3) Uani 1 1 d . U . . .
H1 H 0.812688 1.051837 0.043642 0.059 Uiso 1 1 calc R U . . .
C20 C 0.7921(14) 0.8940(14) -0.0260(7) 0.048(3) Uani 1 1 d . U . . .
H20 H 0.855309 0.945891 -0.068966 0.058 Uiso 1 1 calc R U . . .
C3 C 0.7241(14) 0.7567(14) -0.0291(7) 0.046(3) Uani 1 1 d . U . . .
H3 H 0.736715 0.716811 -0.074956 0.055 Uiso 1 1 calc R U . . .
C4 C 0.6370(13) 0.6770(13) 0.0349(6) 0.038(2) Uani 1 1 d . U . . .
H4 H 0.594627 0.580429 0.032839 0.045 Uiso 1 1 calc R U . . .
C6 C 0.6106(11) 0.7375(11) 0.1033(6) 0.0273(18) Uani 1 1 d . U . . .
C7 C 0.2542(13) 0.6556(13) 0.0897(7) 0.040(2) Uani 1 1 d . U . . .
H7 H 0.317136 0.726529 0.054090 0.048 Uiso 1 1 calc R U . . .
C9 C 0.1087(13) 0.6214(14) 0.0724(8) 0.049(3) Uani 1 1 d . U . . .
H9 H 0.074401 0.668609 0.024823 0.058 Uiso 1 1 calc R U . . .
C10 C 0.0131(14) 0.5186(14) 0.1242(8) 0.054(3) Uani 1 1 d . U . . .
H10 H -0.085972 0.496575 0.112256 0.064 Uiso 1 1 calc R U . . .
C11 C 0.0648(14) 0.4492(15) 0.1933(8) 0.053(3) Uani 1 1 d . U . . .
H11 H 0.000395 0.379330 0.228703 0.063 Uiso 1 1 calc R U . . .
C12 C 0.2130(12) 0.4816(12) 0.2116(7) 0.039(2) Uani 1 1 d . U . . .
H12 H 0.247619 0.433128 0.258852 0.046 Uiso 1 1 calc R U . . .
C13 C 0.3082(11) 0.5857(11) 0.1594(6) 0.0290(19) Uani 1 1 d . U . . .
C14 C 0.4374(12) 0.7804(11) 0.2499(6) 0.033(2) Uani 1 1 d . U . . .
C15 C 0.3430(14) 0.9125(13) 0.2190(7) 0.047(3) Uani 1 1 d . U . . .
H15 H 0.309352 0.917555 0.170616 0.056 Uiso 1 1 calc R U . . .
C16 C 0.2978(16) 1.0369(14) 0.2584(8) 0.055(3) Uani 1 1 d . U . . .
H16 H 0.234219 1.124808 0.236661 0.066 Uiso 1 1 calc R U . . .
C17 C 0.3466(15) 1.0304(14) 0.3292(8) 0.054(3) Uani 1 1 d . U . . .
H17 H 0.317253 1.114491 0.355870 0.065 Uiso 1 1 calc R U . . .
C18 C 0.4394(15) 0.8995(13) 0.3612(7) 0.049(3) Uani 1 1 d . U . . .
H18 H 0.472086 0.895115 0.409835 0.059 Uiso 1 1 calc R U . . .
C19 C 0.4850(12) 0.7734(12) 0.3217(6) 0.036(2) Uani 1 1 d . U . . .
C8 C 0.5749(14) 0.6407(13) 0.3661(7) 0.044(3) Uani 1 1 d . U . . .
H8 H 0.594067 0.655016 0.414774 0.053 Uiso 1 1 calc R U . . .
C2 C 0.7580(14) 0.2581(13) 0.3853(6) 0.040(2) Uani 1 1 d . U . . .
C22 C 0.8734(14) -0.0140(13) 0.3819(7) 0.045(3) Uani 1 1 d . U . . .
C23 C 0.9445(15) -0.1691(14) 0.3880(7) 0.051(3) Uani 1 1 d . U . . .
H23 H 0.973981 -0.225378 0.435115 0.061 Uiso 1 1 calc R U . . .
C24 C 0.9700(15) -0.2365(14) 0.3242(7) 0.052(3) Uani 1 1 d . U . . .
H24 H 1.017890 -0.340115 0.327440 0.062 Uiso 1 1 calc R U . . .
C25 C 0.9260(15) -0.1535(13) 0.2544(7) 0.049(3) Uani 1 1 d . U . . .
H25 H 0.943733 -0.202584 0.211219 0.059 Uiso 1 1 calc R U . . .
C26 C 0.8555(13) 0.0024(13) 0.2473(7) 0.040(2) Uani 1 1 d . U . . .
H26 H 0.828715 0.058894 0.199723 0.049 Uiso 1 1 calc R U . . .
C27 C 0.8265(12) 0.0708(12) 0.3121(6) 0.034(2) Uani 1 1 d . U . . .
O1 O 0.6530(17) 0.6919(15) 0.5337(7) 0.100(4) Uani 1 1 d . U . . .
O2 O 0.8416(18) 0.6225(15) 0.6030(7) 0.108(4) Uani 1 1 d . U . . .
N4 N 0.7543(18) 0.5931(15) 0.5588(6) 0.070(3) Uani 1 1 d . U . . .
O3 O 0.7704(18) 0.4604(13) 0.5384(6) 0.107(4) Uani 1 1 d . U . . .

loop_
_atom_site_aniso_label
_atom_site_aniso_U_11
_atom_site_aniso_U_22
_atom_site_aniso_U_33
_atom_site_aniso_U_23
_atom_site_aniso_U_13
_atom_site_aniso_U_12
Pd1 0.0308(4) 0.0230(4) 0.0328(4) -0.0085(3) -0.0039(3) 0.0022(3)
Cl1 0.0613(19) 0.0348(14) 0.0533(17) -0.0170(13) -0.0211(14) 0.0095(13)
S1 0.102(3) 0.056(2) 0.0371(17) -0.0093(14) -0.0196(17) 0.0315(19)
P1 0.0265(13) 0.0208(12) 0.0337(14) -0.0079(10) -0.0052(10) 0.0007(10)
N1 0.041(5) 0.034(3) 0.022(4) -0.011(3) -0.007(3) 0.004(3)
N2 0.081(7) 0.047(4) 0.027(4) -0.017(3) -0.023(4) 0.022(4)
N3 0.039(4) 0.027(3) 0.026(3) -0.004(3) -0.007(3) 0.004(3)
C5 0.043(6) 0.033(4) 0.046(5) -0.006(4) -0.007(4) -0.006(4)
C1 0.052(6) 0.038(5) 0.055(5) -0.001(4) -0.006(4) -0.009(5)
C20 0.042(6) 0.048(5) 0.051(5) 0.000(4) -0.003(4) -0.002(4)
C3 0.046(6) 0.042(5) 0.045(5) -0.007(4) 0.001(4) 0.002(4)
C4 0.038(5) 0.034(5) 0.042(4) -0.011(4) -0.003(4) 0.002(4)
C6 0.023(4) 0.024(4) 0.034(4) -0.003(3) -0.006(3) 0.002(3)
C7 0.036(5) 0.035(5) 0.052(5) -0.010(4) -0.011(4) -0.001(4)
C9 0.036(5) 0.041(6) 0.075(6) -0.019(5) -0.018(4) 0.002(4)
C10 0.031(5) 0.044(6) 0.090(7) -0.026(5) -0.007(4) 0.002(4)
C11 0.031(5) 0.045(6) 0.084(7) -0.022(5) 0.002(4) -0.002(4)
C12 0.029(4) 0.030(5) 0.056(5) -0.013(4) 0.005(4) 0.002(3)
C13 0.023(4) 0.021(4) 0.045(4) -0.018(3) -0.001(3) 0.004(3)
C14 0.031(5) 0.025(4) 0.045(4) -0.014(3) 0.000(3) -0.004(3)
C15 0.053(6) 0.030(4) 0.061(6) -0.016(4) -0.009(5) 0.008(4)
C16 0.060(7) 0.035(5) 0.070(6) -0.017(4) -0.005(5) 0.009(5)
C17 0.059(7) 0.036(5) 0.066(6) -0.020(4) 0.002(5) 0.007(5)
C18 0.060(7) 0.039(5) 0.050(6) -0.021(4) 0.000(5) 0.008(4)
C19 0.036(5) 0.030(4) 0.043(4) -0.017(3) 0.003(4) 0.002(4)
C8 0.054(6) 0.040(4) 0.043(5) -0.021(4) -0.010(5) 0.008(4)
C2 0.051(6) 0.038(4) 0.034(4) -0.012(3) -0.013(4) 0.012(4)
C22 0.054(6) 0.037(4) 0.043(5) -0.007(3) -0.011(4) 0.008(4)
C23 0.060(7) 0.038(5) 0.052(5) -0.004(4) -0.012(5) 0.010(5)
C24 0.057(7) 0.039(5) 0.060(5) -0.012(4) -0.016(5) 0.014(5)
C25 0.057(7) 0.037(5) 0.057(6) -0.016(4) -0.017(5) 0.007(4)
C26 0.046(6) 0.035(5) 0.042(5) -0.012(4) -0.012(4) 0.005(4)
C27 0.034(5) 0.029(4) 0.039(4) -0.006(3) -0.008(4) 0.001(3)
O1 0.145(9) 0.087(7) 0.070(7) -0.023(6) -0.034(6) 0.024(6)
O2 0.161(10) 0.092(8) 0.087(8) -0.039(6) -0.056(7) 0.023(7)
N4 0.119(9) 0.060(6) 0.031(5) -0.009(4) -0.011(5) 0.003(5)
O3 0.199(13) 0.067(6) 0.063(7) -0.022(5) -0.060(8) 0.027(6)

loop_
_atom_type_symbol
_atom_type_description
_atom_type_scat_dispersion_real
_atom_type_scat_dispersion_imag
_atom_type_scat_source
C C 0.0033 0.0016 'International Tables Vol C Tables 4.2.6.8 and 6.1.1.4'
H H 0.0000 0.0000 'International Tables Vol C Tables 4.2.6.8 and 6.1.1.4'
Cl Cl 0.1484 0.1585 'International Tables Vol C Tables 4.2.6.8 and 6.1.1.4'
N N 0.0061 0.0033 'International Tables Vol C Tables 4.2.6.8 and 6.1.1.4'
O O 0.0106 0.0060 'International Tables Vol C Tables 4.2.6.8 and 6.1.1.4'
P P 0.1023 0.0942 'International Tables Vol C Tables 4.2.6.8 and 6.1.1.4'
Pd Pd -0.9988 1.0072 'International Tables Vol C Tables 4.2.6.8 and 6.1.1.4'
S S 0.1246 0.1234 'International Tables Vol C Tables 4.2.6.8 and 6.1.1.4'

loop_
_geom_angle_atom_site_label_1
_geom_angle_atom_site_label_2
_geom_angle_atom_site_label_3
_geom_angle
_geom_angle_site_symmetry_1
_geom_angle_site_symmetry_3
_geom_angle_publ_flag
P1 Pd1 Cl1 86.93(10) . . ?
N1 Pd1 Cl1 177.4(3) . . ?
N1 Pd1 P1 94.6(2) . . ?
N1 Pd1 N3 80.2(3) . . ?
N3 Pd1 Cl1 98.3(2) . . ?
N3 Pd1 P1 174.8(2) . . ?
C2 S1 C22 88.7(5) . . ?
C6 P1 Pd1 114.0(3) . . ?
C6 P1 C14 104.6(4) . . ?
C13 P1 Pd1 113.9(3) . . ?
C13 P1 C6 107.4(5) . . ?
C13 P1 C14 104.2(4) . . ?
C14 P1 Pd1 111.8(4) . . ?
N2 N1 Pd1 111.1(6) . . ?
C8 N1 Pd1 132.5(7) . . ?
C8 N1 N2 116.4(8) . . ?
N1 N2 H2 121.3 . . ?
C2 N2 N1 117.5(8) . . ?
C2 N2 H2 121.3 . . ?
C2 N3 Pd1 108.9(6) . . ?
C2 N3 C27 110.6(8) . . ?
C27 N3 Pd1 140.3(7) . . ?
C1 C5 H5 119.6 . . ?
C1 C5 C6 120.8(11) . . ?
C6 C5 H5 119.6 . . ?
C5 C1 H1 120.0 . . ?
C5 C1 C20 120.0(11) . . ?
C20 C1 H1 120.0 . . ?
C1 C20 H20 120.1 . . ?
C3 C20 C1 119.8(11) . . ?
C3 C20 H20 120.1 . . ?
C20 C3 H3 120.0 . . ?
C20 C3 C4 120.1(11) . . ?
C4 C3 H3 120.0 . . ?
C3 C4 H4 119.4 . . ?
C3 C4 C6 121.1(10) . . ?
C6 C4 H4 119.4 . . ?
C5 C6 P1 120.9(8) . . ?
C5 C6 C4 118.2(9) . . ?
C4 C6 P1 120.9(7) . . ?
C9 C7 H7 119.7 . . ?
C9 C7 C13 120.6(11) . . ?
C13 C7 H7 119.7 . . ?
C7 C9 H9 119.6 . . ?
C7 C9 C10 120.8(12) . . ?
C10 C9 H9 119.6 . . ?
C9 C10 H10 120.4 . . ?
C11 C10 C9 119.2(12) . . ?
C11 C10 H10 120.4 . . ?
C10 C11 H11 119.6 . . ?
C10 C11 C12 120.7(12) . . ?
C12 C11 H11 119.6 . . ?
C11 C12 H12 120.1 . . ?
C13 C12 C11 119.8(11) . . ?
C13 C12 H12 120.1 . . ?
C7 C13 P1 123.5(8) . . ?
C12 C13 P1 117.5(8) . . ?
C12 C13 C7 118.9(10) . . ?
C15 C14 P1 116.3(8) . . ?
C19 C14 P1 124.9(8) . . ?
C19 C14 C15 118.8(10) . . ?
C14 C15 H15 119.3 . . ?
C16 C15 C14 121.4(12) . . ?
C16 C15 H15 119.3 . . ?
C15 C16 H16 120.2 . . ?
C17 C16 C15 119.6(12) . . ?
C17 C16 H16 120.2 . . ?
C16 C17 H17 120.0 . . ?
C16 C17 C18 119.9(11) . . ?
C18 C17 H17 120.0 . . ?
C17 C18 H18 119.7 . . ?
C17 C18 C19 120.6(12) . . ?
C19 C18 H18 119.7 . . ?
C14 C19 C18 119.6(10) . . ?
C14 C19 C8 127.2(9) . . ?
C18 C19 C8 113.2(10) . . ?
N1 C8 C19 128.7(10) . . ?
N1 C8 H8 115.6 . . ?
C19 C8 H8 115.6 . . ?
N2 C2 S1 121.9(8) . . ?
N3 C2 S1 116.2(8) . . ?
N3 C2 N2 121.9(9) . . ?
C23 C22 S1 128.1(9) . . ?
C23 C22 C27 121.4(11) . . ?
C27 C22 S1 110.5(8) . . ?
C22 C23 H23 120.7 . . ?
C24 C23 C22 118.7(11) . . ?
C24 C23 H23 120.7 . . ?
C23 C24 H24 119.6 . . ?
C23 C24 C25 120.8(11) . . ?
C25 C24 H24 119.6 . . ?
C24 C25 H25 119.4 . . ?
C24 C25 C26 121.2(11) . . ?
C26 C25 H25 119.4 . . ?
C25 C26 H26 120.8 . . ?
C27 C26 C25 118.4(10) . . ?
C27 C26 H26 120.8 . . ?
C22 C27 N3 114.0(9) . . ?
C26 C27 N3 126.5(9) . . ?
C26 C27 C22 119.5(10) . . ?
O1 N4 O2 121.0(13) . . ?
O1 N4 O3 119.4(14) . . ?
O2 N4 O3 119.6(14) . . ?

loop_
_geom_bond_atom_site_label_1
_geom_bond_atom_site_label_2
_geom_bond_distance
_geom_bond_site_symmetry_2
_geom_bond_publ_flag
Pd1 Cl1 2.285(3) . ?
Pd1 P1 2.223(3) . ?
Pd1 N1 2.021(7) . ?
Pd1 N3 2.096(8) . ?
S1 C2 1.741(11) . ?
S1 C22 1.745(12) . ?
P1 C6 1.820(10) . ?
P1 C13 1.813(10) . ?
P1 C14 1.829(10) . ?
N1 N2 1.378(11) . ?
N1 C8 1.275(13) . ?
N2 H2 0.8600 . ?
N2 C2 1.321(13) . ?
N3 C2 1.307(13) . ?
N3 C27 1.411(12) . ?
C5 H5 0.9300 . ?
C5 C1 1.368(16) . ?
C5 C6 1.371(14) . ?
C1 H1 0.9300 . ?
C1 C20 1.388(17) . ?
C20 H20 0.9300 . ?
C20 C3 1.355(16) . ?
C3 H3 0.9300 . ?
C3 C4 1.364(15) . ?
C4 H4 0.9300 . ?
C4 C6 1.391(14) . ?
C7 H7 0.9300 . ?
C7 C9 1.368(15) . ?
C7 C13 1.377(15) . ?
C9 H9 0.9300 . ?
C9 C10 1.370(17) . ?
C10 H10 0.9300 . ?
C10 C11 1.359(18) . ?
C11 H11 0.9300 . ?
C11 C12 1.393(16) . ?
C12 H12 0.9300 . ?
C12 C13 1.377(14) . ?
C14 C15 1.382(15) . ?
C14 C19 1.370(15) . ?
C15 H15 0.9300 . ?
C15 C16 1.376(16) . ?
C16 H16 0.9300 . ?
C16 C17 1.359(18) . ?
C17 H17 0.9300 . ?
C17 C18 1.374(16) . ?
C18 H18 0.9300 . ?
C18 C19 1.392(14) . ?
C19 C8 1.457(15) . ?
C8 H8 0.9300 . ?
C22 C23 1.389(15) . ?
C22 C27 1.390(15) . ?
C23 H23 0.9300 . ?
C23 C24 1.348(17) . ?
C24 H24 0.9300 . ?
C24 C25 1.378(16) . ?
C25 H25 0.9300 . ?
C25 C26 1.393(15) . ?
C26 H26 0.9300 . ?
C26 C27 1.371(14) . ?
O1 N4 1.208(16) . ?
O2 N4 1.212(16) . ?
N4 O3 1.240(15) . ?

loop_
_geom_torsion_atom_site_label_1
_geom_torsion_atom_site_label_2
_geom_torsion_atom_site_label_3
_geom_torsion_atom_site_label_4
_geom_torsion
_geom_torsion_site_symmetry_1
_geom_torsion_site_symmetry_2
_geom_torsion_site_symmetry_3
_geom_torsion_site_symmetry_4
_geom_torsion_publ_flag
Pd1 P1 C6 C5 -103.6(8) . . . . ?
Pd1 P1 C6 C4 75.7(8) . . . . ?
Pd1 P1 C13 C7 -140.5(7) . . . . ?
Pd1 P1 C13 C12 42.2(8) . . . . ?
Pd1 P1 C14 C15 -174.9(8) . . . . ?
Pd1 P1 C14 C19 7.4(10) . . . . ?
Pd1 N1 N2 C2 -0.7(13) . . . . ?
Pd1 N1 C8 C19 1.1(19) . . . . ?
Pd1 N3 C2 S1 170.9(6) . . . . ?
Pd1 N3 C2 N2 -7.7(14) . . . . ?
Pd1 N3 C27 C22 -169.3(9) . . . . ?
Pd1 N3 C27 C26 12.4(18) . . . . ?
S1 C22 C23 C24 -177.9(11) . . . . ?
S1 C22 C27 N3 -1.4(13) . . . . ?
S1 C22 C27 C26 177.0(9) . . . . ?
P1 C14 C15 C16 -177.1(10) . . . . ?
P1 C14 C19 C18 176.8(9) . . . . ?
P1 C14 C19 C8 -6.8(17) . . . . ?
N1 N2 C2 S1 -172.5(8) . . . . ?
N1 N2 C2 N3 6.1(18) . . . . ?
N2 N1 C8 C19 -176.7(11) . . . . ?
C5 C1 C20 C3 0.6(18) . . . . ?
C1 C5 C6 P1 177.3(9) . . . . ?
C1 C5 C6 C4 -2.0(16) . . . . ?
C1 C20 C3 C4 -2.8(18) . . . . ?
C20 C3 C4 C6 2.7(17) . . . . ?
C3 C4 C6 P1 -179.6(8) . . . . ?
C3 C4 C6 C5 -0.3(15) . . . . ?
C6 P1 C13 C7 -13.3(9) . . . . ?
C6 P1 C13 C12 169.5(7) . . . . ?
C6 P1 C14 C15 61.2(9) . . . . ?
C6 P1 C14 C19 -116.4(9) . . . . ?
C6 C5 C1 C20 1.9(17) . . . . ?
C7 C9 C10 C11 -0.5(18) . . . . ?
C9 C7 C13 P1 -177.6(8) . . . . ?
C9 C7 C13 C12 -0.3(15) . . . . ?
C9 C10 C11 C12 0.0(18) . . . . ?
C10 C11 C12 C13 0.4(16) . . . . ?
C11 C12 C13 P1 177.2(8) . . . . ?
C11 C12 C13 C7 -0.2(14) . . . . ?
C13 P1 C6 C5 129.2(8) . . . . ?
C13 P1 C6 C4 -51.5(9) . . . . ?
C13 P1 C14 C15 -51.5(9) . . . . ?
C13 P1 C14 C19 130.9(9) . . . . ?
C13 C7 C9 C10 0.7(17) . . . . ?
C14 P1 C6 C5 18.8(9) . . . . ?
C14 P1 C6 C4 -161.9(8) . . . . ?
C14 P1 C13 C7 97.4(9) . . . . ?
C14 P1 C13 C12 -79.9(8) . . . . ?
C14 C15 C16 C17 0(2) . . . . ?
C14 C19 C8 N1 2(2) . . . . ?
C15 C14 C19 C18 -0.8(16) . . . . ?
C15 C14 C19 C8 175.6(11) . . . . ?
C15 C16 C17 C18 -1(2) . . . . ?
C16 C17 C18 C19 0(2) . . . . ?
C17 C18 C19 C14 0.3(18) . . . . ?
C17 C18 C19 C8 -176.6(11) . . . . ?
C18 C19 C8 N1 178.6(12) . . . . ?
C19 C14 C15 C16 0.7(17) . . . . ?
C8 N1 N2 C2 177.6(11) . . . . ?
C2 S1 C22 C23 178.2(13) . . . . ?
C2 S1 C22 C27 -0.8(9) . . . . ?
C2 N3 C27 C22 3.6(13) . . . . ?
C2 N3 C27 C26 -174.6(11) . . . . ?
C22 S1 C2 N2 -178.3(11) . . . . ?
C22 S1 C2 N3 3.1(10) . . . . ?
C22 C23 C24 C25 0(2) . . . . ?
C23 C22 C27 N3 179.6(11) . . . . ?
C23 C22 C27 C26 -2.1(18) . . . . ?
C23 C24 C25 C26 1(2) . . . . ?
C24 C25 C26 C27 -1.8(18) . . . . ?
C25 C26 C27 N3 -179.4(10) . . . . ?
C25 C26 C27 C22 2.4(17) . . . . ?
C27 N3 C2 S1 -4.4(12) . . . . ?
C27 N3 C2 N2 177.0(11) . . . . ?
C27 C22 C23 C24 0.9(19) . . . . ?
